data_4114700
loop_
_publ_author_name
'Paul A. Wender'
'Gabriel G. Gamber'
'Robert D. Hubbard'
'Lei Zhang'

_publ_contact_author 'Paul A. Wender'
_publ_contact_author_email wenderp@leland.stanford.edu
_publ_section_title
;
 Three-Component Cycloadditions: The First Transition Metal-Catalyzed
 [5+2+1] Cycloaddition Reactions
;
_journal_name_full 'Journal of the American Chemical Society'
_journal_page_first 2876
_journal_page_last 2877
_journal_paper_doi 10.1021/ja0176301
_journal_volume 124
_journal_year 2002
_chemical_formula_moiety 'C15 H15 N O3 '
_chemical_formula_sum 'C15 H15 N O3'
_chemical_formula_weight 257.29
_chemical_name_systematic
;
3a-Hydroxy-6-oxo-3-phenyl-1,3a,4,5,6,6a-hexahydropentalene
-2-carboxylic acid amide
;
_space_group_IT_number 61
_symmetry_cell_setting orthorhombic
_symmetry_Int_Tables_number 61
_symmetry_space_group_name_Hall '-P 2ac 2ab'
_symmetry_space_group_name_H-M 'P b c a'
_audit_creation_date 2001-09-27
_audit_creation_method 'by CrystalStructure v2.00'
_cell_angle_alpha 90
_cell_angle_beta 90
_cell_angle_gamma 90
_cell_formula_units_Z 16
_cell_length_a 9.498(1)
_cell_length_b 22.50(0)
_cell_length_c 23.48(0)
_cell_measurement_temperature 273.1
_cell_volume 5017.8(5)
_computing_cell_refinement Unknown
_computing_data_collection Unknown
_computing_data_reduction CrystalStructure
_computing_publication_material 'CrystalStructure Ver. 2.00'
_computing_structure_refinement CRYSTALS
_computing_structure_solution SHELXS97
_diffrn_measured_fraction_theta_full 0.9991
_diffrn_measured_fraction_theta_max 0.9991
_diffrn_radiation_type 'Mo K\a'
_diffrn_radiation_wavelength 0.7107
_diffrn_reflns_av_R_equivalents 0.104
_diffrn_reflns_limit_h_max 7
_diffrn_reflns_limit_h_min -9
_diffrn_reflns_limit_k_max 23
_diffrn_reflns_limit_k_min -18
_diffrn_reflns_limit_l_max 24
_diffrn_reflns_limit_l_min -22
_diffrn_reflns_number 18223
_diffrn_reflns_theta_full 21.95
_diffrn_reflns_theta_max 21.95
_exptl_absorpt_coefficient_mu 0.095
_exptl_absorpt_correction_type empirical
_exptl_crystal_colour colorless
_exptl_crystal_density_diffrn 1.362
_exptl_crystal_description rhombic
_exptl_crystal_preparation acetone(evaporation)
_exptl_crystal_size_max 0.27
_exptl_crystal_size_mid 0.12
_exptl_crystal_size_min 0.06
_refine_diff_density_max 0.63
_refine_diff_density_min -0.61
_refine_ls_extinction_method none
_refine_ls_goodness_of_fit_ref 0.624
_refine_ls_hydrogen_treatment refall
_refine_ls_number_parameters 379
_refine_ls_number_reflns 3054
_refine_ls_R_factor_gt 0.0380
_refine_ls_shift/su_max 0.0000
_refine_ls_structure_factor_coef Fsqd
_refine_ls_weighting_details 'w = 1/\s^2^(Fo^2^)'
_refine_ls_weighting_scheme sigma
_refine_ls_wR_factor_ref 0.0970
_reflns_number_gt 1579
_reflns_number_total 3456
_reflns_threshold_expression F^2^>2.0\s(F^2^)
_cod_data_source_file ja0176301_s2_2.cif
_cod_data_source_block '_compound_18_'
_cod_original_cell_volume 5017.8(1)
_cod_original_formula_sum 'C15 H15 N O3 '
_cod_database_code 4114700

loop_
_symmetry_equiv_pos_as_xyz
x,y,z
-x,-y,-z
-x+1/2,y+1/2,z
x+1/2,-y+1/2,-z
x,-y+1/2,z+1/2
-x,y+1/2,-z+1/2
-x+1/2,-y,z+1/2
x+1/2,y,-z+1/2

loop_
_atom_site_label
_atom_site_type_symbol
_atom_site_fract_x
_atom_site_fract_y
_atom_site_fract_z
_atom_site_U_iso_or_equiv
_atom_site_adp_type
_atom_site_occupancy
_atom_site_symmetry_multiplicity
_atom_site_calc_flag
O1 O 0.579(0) 0.225(0) 0.5120(1) 0.019(1) Uani 1.00 1 d
O2 O 1.130(0) 0.204(0) 0.360(0) 0.026(1) Uani 1.00 1 d
O3 O 0.647(0) 0.179(0) 0.312(0) 0.023(1) Uani 1.00 1 d
O4 O 0.353(0) -0.075(0) 0.515(0) 0.024(1) Uani 1.00 1 d
O5 O 0.019(0) 0.050(0) 0.393(0) 0.035(1) Uani 1.00 1 d
O6 O 0.493(0) 0.122(0) 0.397(0) 0.024(1) Uani 1.00 1 d
N1 N 0.799(0) 0.255(0) 0.534(0) 0.023(1) Uani 1.00 1 d
N2 N 0.474(0) -0.109(0) 0.439(0) 0.027(1) Uani 1.00 1 d
C1 C 0.698(0) 0.245(0) 0.391(0) 0.02(0) Uani 1.00 1 d
C2 C 0.752(0) 0.221(0) 0.438(0) 0.02(0) Uani 1.00 1 d
C3 C 0.861(0) 0.174(0) 0.426(0) 0.02(0) Uani 1.00 1 d
C4 C 1.009(0) 0.215(0) 0.346(0) 0.02(0) Uani 1.00 1 d
C5 C 0.965(0) 0.268(0) 0.311(0) 0.03(0) Uani 1.00 1 d
C6 C 0.815(0) 0.255(0) 0.292(0) 0.02(0) Uani 1.00 1 d
C7 C 0.755(0) 0.214(0) 0.338(0) 0.02(0) Uani 1.00 1 d
C8 C 0.880(0) 0.178(0) 0.362(0) 0.02(0) Uani 1.00 1 d
C9 C 0.593(0) 0.293(0) 0.389(0) 0.02(0) Uani 1.00 1 d
C10 C 0.605(0) 0.343(0) 0.425(0) 0.02(0) Uani 1.00 1 d
C11 C 0.505(0) 0.388(0) 0.424(0) 0.03(0) Uani 1.00 1 d
C12 C 0.392(0) 0.385(0) 0.387(0) 0.03(0) Uani 1.00 1 d
C13 C 0.377(0) 0.336(0) 0.352(0) 0.03(0) Uani 1.00 1 d
C14 C 0.478(0) 0.291(0) 0.352(0) 0.02(0) Uani 1.00 1 d
C15 C 0.703(0) 0.234(0) 0.498(0) 0.02(0) Uani 1.00 1 d
C16 C 0.438(0) 0.016(0) 0.393(0) 0.02(0) Uani 1.00 1 d
C17 C 0.376(0) -0.008(0) 0.439(0) 0.02(0) Uani 1.00 1 d
C18 C 0.270(0) 0.033(0) 0.466(0) 0.02(0) Uani 1.00 1 d
C19 C 0.136(0) 0.065(0) 0.379(0) 0.02(0) Uani 1.00 1 d
C20 C 0.190(0) 0.068(0) 0.318(0) 0.03(0) Uani 1.00 1 d
C21 C 0.338(0) 0.093(0) 0.322(0) 0.02(0) Uani 1.00 1 d
C22 C 0.386(0) 0.080(0) 0.383(0) 0.02(0) Uani 1.00 1 d
C23 C 0.254(0) 0.081(0) 0.420(0) 0.02(0) Uani 1.00 1 d
C24 C 0.546(0) -0.012(0) 0.356(0) 0.02(0) Uani 1.00 1 d
C25 C 0.689(0) -0.003(0) 0.363(0) 0.02(0) Uani 1.00 1 d
C26 C 0.784(0) -0.034(0) 0.329(0) 0.03(0) Uani 1.00 1 d
C27 C 0.736(0) -0.074(0) 0.288(0) 0.02(0) Uani 1.00 1 d
C28 C 0.594(0) -0.081(0) 0.280(0) 0.03(0) Uani 1.00 1 d
C29 C 0.499(0) -0.050(0) 0.313(0) 0.03(0) Uani 1.00 1 d
C30 C 0.400(0) -0.067(0) 0.466(0) 0.02(0) Uani 1.00 1 d
H1 H 0.947(0) 0.182(0) 0.446(0) 0.03(0) Uiso 1.00 1 c
H2 H 0.827(0) 0.136(0) 0.438(0) 0.03(0) Uiso 1.00 1 c
H3 H 0.886(0) 0.140(0) 0.344(0) 0.02(0) Uiso 1.00 1 c
H4 H 0.967(0) 0.303(0) 0.334(0) 0.03(0) Uiso 1.00 1 c
H5 H 1.027(0) 0.273(0) 0.280(0) 0.03(0) Uiso 1.00 1 c
H6 H 0.760(0) 0.290(0) 0.289(0) 0.03(0) Uiso 1.00 1 c
H7 H 0.815(0) 0.235(0) 0.256(0) 0.03(0) Uiso 1.00 1 c
H8 H 0.683(0) 0.346(0) 0.450(0) 0.03(0) Uiso 1.00 1 c
H9 H 0.514(0) 0.422(0) 0.448(0) 0.04(0) Uiso 1.00 1 c
H10 H 0.323(0) 0.415(0) 0.387(0) 0.04(0) Uiso 1.00 1 c
H11 H 0.299(0) 0.334(0) 0.327(0) 0.03(0) Uiso 1.00 1 c
H12 H 0.469(0) 0.258(0) 0.327(0) 0.03(0) Uiso 1.00 1 c
H13 H 0.889(0) 0.260(0) 0.523(0) 0.03(0) Uiso 1.00 1 c
H14 H 0.774(0) 0.263(0) 0.570(0) 0.03(0) Uiso 1.00 1 c
H15 H 0.60(0) 0.16(0) 0.34(0) 0.1(0) Uiso 1.00 1 c
H16 H 0.183(0) 0.014(0) 0.473(0) 0.03(0) Uiso 1.00 1 c
H17 H 0.305(0) 0.049(0) 0.501(0) 0.03(0) Uiso 1.00 1 c
H18 H 0.193(0) 0.029(0) 0.302(0) 0.03(0) Uiso 1.00 1 c
H19 H 0.130(0) 0.092(0) 0.296(0) 0.03(0) Uiso 1.00 1 c
H20 H 0.400(0) 0.075(0) 0.295(0) 0.03(0) Uiso 1.00 1 c
H21 H 0.336(0) 0.135(0) 0.316(0) 0.03(0) Uiso 1.00 1 c
H22 H 0.238(0) 0.119(0) 0.436(0) 0.03(0) Uiso 1.00 1 c
H23 H 0.722(0) 0.023(0) 0.391(0) 0.03(0) Uiso 1.00 1 c
H24 H 0.883(0) -0.028(0) 0.333(0) 0.04(0) Uiso 1.00 1 c
H25 H 0.802(0) -0.097(0) 0.267(0) 0.03(0) Uiso 1.00 1 c
H26 H 0.562(0) -0.107(0) 0.251(0) 0.03(0) Uiso 1.00 1 c
H27 H 0.400(0) -0.054(0) 0.307(0) 0.03(0) Uiso 1.00 1 c
H28 H 0.488(0) -0.144(0) 0.456(0) 0.03(0) Uiso 1.00 1 c
H29 H 0.509(0) -0.101(0) 0.404(0) 0.03(0) Uiso 1.00 1 c
H30 H 0.54(0) 0.11(0) 0.43(0) 0.1(0) Uiso 1.00 1 c

loop_
_atom_site_aniso_label
_atom_site_aniso_U_11
_atom_site_aniso_U_22
_atom_site_aniso_U_33
_atom_site_aniso_U_12
_atom_site_aniso_U_13
_atom_site_aniso_U_23
O1 0.01(0) 0.02(0) 0.03(0) 0.00(0) 0.00(0) 0.00(0)
O2 0.02(0) 0.03(0) 0.03(0) 0.00(0) -0.00(0) -0.00(0)
O3 0.02(0) 0.02(0) 0.02(0) -0.01(0) 0.00(0) -0.00(0)
O4 0.03(0) 0.02(0) 0.02(0) -0.01(0) -0.00(0) 0.00(0)
O5 0.02(0) 0.03(0) 0.05(0) -0.00(0) -0.00(0) 0.00(0)
O6 0.02(0) 0.02(0) 0.03(0) -0.01(0) -0.00(0) 0.00(0)
N1 0.02(0) 0.03(0) 0.02(0) -0.00(0) 0.00(0) -0.00(0)
N2 0.04(0) 0.02(0) 0.03(0) 0.01(0) 0.01(0) 0.01(0)
C1 0.01(0) 0.02(0) 0.02(0) -0.00(0) 0.00(0) -0.00(0)
C2 0.01(0) 0.02(0) 0.02(0) -0.01(0) -0.00(0) -0.00(0)
C3 0.02(0) 0.02(0) 0.02(0) -0.00(0) 0.00(0) 0.00(0)
C4 0.03(0) 0.02(0) 0.01(0) -0.00(0) 0.00(0) -0.01(0)
C5 0.02(0) 0.03(0) 0.02(0) -0.01(0) 0.00(0) 0.00(0)
C6 0.03(0) 0.02(0) 0.02(0) 0.00(0) 0.00(0) 0.00(0)
C7 0.02(0) 0.02(0) 0.02(0) -0.00(0) -0.00(0) 0.00(0)
C8 0.02(0) 0.01(0) 0.02(0) -0.00(0) 0.00(0) -0.00(0)
C9 0.02(0) 0.02(0) 0.01(0) -0.00(0) 0.01(0) 0.00(0)
C10 0.02(0) 0.02(0) 0.02(0) 0.00(0) -0.00(0) 0.00(0)
C11 0.04(0) 0.02(0) 0.03(0) 0.01(0) 0.00(0) -0.00(0)
C12 0.03(0) 0.03(0) 0.03(0) 0.01(0) 0.01(0) 0.01(0)
C13 0.02(0) 0.04(0) 0.02(0) 0.01(0) 0.00(0) 0.01(0)
C14 0.02(0) 0.02(0) 0.02(0) -0.00(0) 0.00(0) -0.00(0)
C15 0.02(0) 0.01(0) 0.02(0) 0.00(0) -0.01(0) 0.00(0)
C16 0.02(0) 0.02(0) 0.02(0) -0.00(0) -0.00(0) -0.00(0)
C17 0.02(0) 0.02(0) 0.02(0) -0.00(0) -0.00(0) -0.00(0)
C18 0.02(0) 0.02(0) 0.02(0) -0.00(0) 0.00(0) -0.00(0)
C19 0.02(0) 0.01(0) 0.04(0) 0.00(0) -0.00(0) -0.00(0)
C20 0.03(0) 0.02(0) 0.03(0) 0.00(0) -0.01(0) -0.01(0)
C21 0.03(0) 0.02(0) 0.02(0) 0.00(0) -0.00(0) -0.00(0)
C22 0.02(0) 0.02(0) 0.02(0) -0.00(0) 0.00(0) -0.00(0)
C23 0.02(0) 0.01(0) 0.03(0) -0.00(0) 0.00(0) -0.00(0)
C24 0.02(0) 0.02(0) 0.01(0) -0.00(0) -0.00(0) 0.00(0)
C25 0.03(0) 0.02(0) 0.02(0) -0.00(0) 0.00(0) -0.00(0)
C26 0.02(0) 0.04(0) 0.03(0) -0.00(0) 0.01(0) 0.01(0)
C27 0.03(0) 0.02(0) 0.02(0) 0.00(0) 0.01(0) 0.00(0)
C28 0.04(0) 0.03(0) 0.02(0) -0.00(0) 0.00(0) -0.01(0)
C29 0.02(0) 0.03(0) 0.03(0) -0.00(0) 0.00(0) -0.00(0)
C30 0.02(0) 0.02(0) 0.02(0) -0.01(0) -0.00(0) -0.00(0)

loop_
_atom_type_symbol
_atom_type_description
_atom_type_scat_dispersion_real
_atom_type_scat_dispersion_imag
_atom_type_scat_source
O O 0.017 0.010
;
International Tables for Crystallography
(1992, Vol. C, Tables 4.2.6.8 and 6.1.1.4)
;
N N 0.011 0.006
;
International Tables for Crystallography
(1992, Vol. C, Tables 4.2.6.8 and 6.1.1.4)
;
C C 0.006 0.003
;
International Tables for Crystallography
(1992, Vol. C, Tables 4.2.6.8 and 6.1.1.4)
;
H H 0.000 0.000
;
International Tables for Crystallography
(1992, Vol. C, Table 6.1.1.4)
;

loop_
_geom_angle_atom_site_label_1
_geom_angle_atom_site_label_2
_geom_angle_atom_site_label_3
_geom_angle
_geom_angle_publ_flag
C7 O3 H15 112.8(29) no
C22 O6 H30 110.4(28) no
C15 N1 H13 120.02(19) no
C15 N1 H14 119.98(19) no
H13 N1 H14 119.998(4) no
C30 N2 H28 120.2(2) no
C30 N2 H29 119.8(2) no
H28 N2 H29 120.006(4) no
C2 C1 C7 110.7(3) yes
C2 C1 C9 125.8(3) yes
C7 C1 C9 123.5(3) yes
C1 C2 C3 113.4(3) yes
C1 C2 C15 125.1(3) yes
C3 C2 C15 121.2(3) yes
C2 C3 C8 102.2(3) yes
C2 C3 H1 111.27(18) no
C8 C3 H1 110.70(18) no
C2 C3 H2 110.49(18) no
C8 C3 H2 112.57(18) no
H1 C3 H2 109.459(4) no
O2 C4 C5 124.8(3) yes
O2 C4 C8 125.4(3) yes
C5 C4 C8 109.8(3) yes
C4 C5 C6 105.0(3) yes
C4 C5 H4 110.56(19) no
C6 C5 H4 110.63(19) no
C4 C5 H5 109.73(19) no
C6 C5 H5 111.35(18) no
H4 C5 H5 109.455(6) no
C5 C6 C7 104.8(3) yes
C5 C6 H6 111.01(19) no
C7 C6 H6 110.13(18) no
C5 C6 H7 110.67(19) no
C7 C6 H7 110.75(18) no
H6 C6 H7 109.457 no
O3 C7 C1 110.9(3) yes
O3 C7 C6 106.9(3) yes
C1 C7 C6 115.2(3) yes
O3 C7 C8 115.2(3) yes
C1 C7 C8 102.6(3) yes
C6 C7 C8 106.2(3) yes
C3 C8 C4 111.7(3) yes
C3 C8 C7 107.6(3) yes
C4 C8 C7 105.0(3) yes
C3 C8 H3 111.39(18) no
C4 C8 H3 110.17(18) no
C7 C8 H3 110.75(18) no
C1 C9 C10 120.5(3) yes
C1 C9 C14 121.6(3) yes
C10 C9 C14 117.9(3) yes
C9 C10 C11 121.0(4) yes
C9 C10 H8 119.4(2) no
C11 C10 H8 119.6(2) no
C10 C11 C12 120.0(4) yes
C10 C11 H9 120.4(2) no
C12 C11 H9 119.6(2) no
C11 C12 C13 120.3(4) yes
C11 C12 H10 120.1(2) no
C13 C12 H10 119.6(2) no
C12 C13 C14 119.9(3) yes
C12 C13 H11 120.1(2) no
C14 C13 H11 120.0(2) no
C9 C14 C13 121.0(3) yes
C9 C14 H12 118.8(2) no
C13 C14 H12 120.2(2) no
O1 C15 N1 121.9(3) yes
O1 C15 C2 120.9(3) yes
N1 C15 C2 117.1(3) yes
C17 C16 C22 110.7(3) yes
C17 C16 C24 127.6(3) yes
C22 C16 C24 121.7(3) yes
C16 C17 C18 112.9(3) yes
C16 C17 C30 129.4(3) yes
C18 C17 C30 117.6(3) yes
C17 C18 C23 101.8(3) yes
C17 C18 H16 111.43(19) no
C23 C18 H16 110.95(18) no
C17 C18 H17 110.80(18) no
C23 C18 H17 112.29(18) no
H16 C18 H17 109.450 no
O5 C19 C20 125.3(3) yes
O5 C19 C23 124.4(4) yes
C20 C19 C23 110.2(3) yes
C19 C20 C21 105.4(3) yes
C19 C20 H18 110.63(19) no
C21 C20 H18 109.89(19) no
C19 C20 H19 109.93(19) no
C21 C20 H19 111.44(19) no
H18 C20 H19 109.468(3) no
C20 C21 C22 104.9(3) yes
C20 C21 H20 111.39(19) no
C22 C21 H20 110.60(18) no
C20 C21 H21 109.91(19) no
C22 C21 H21 110.50(19) no
H20 C21 H21 109.464(7) no
O6 C22 C16 110.6(3) yes
O6 C22 C21 107.2(3) yes
C16 C22 C21 115.0(3) yes
O6 C22 C23 116.1(3) yes
C16 C22 C23 101.4(3) yes
C21 C22 C23 106.6(3) yes
C18 C23 C19 110.9(3) yes
C18 C23 C22 107.5(3) yes
C19 C23 C22 103.4(3) yes
C18 C23 H22 112.05(18) no
C19 C23 H22 110.74(18) no
C22 C23 H22 111.84(18) no
C16 C24 C25 123.5(3) yes
C16 C24 C29 117.3(3) yes
C25 C24 C29 119.1(3) yes
C24 C25 C26 120.1(4) yes
C24 C25 H23 119.5(2) no
C26 C25 H23 120.4(2) no
C25 C26 C27 120.1(4) yes
C25 C26 H24 120.3(2) no
C27 C26 H24 119.6(2) no
C26 C27 C28 120.2(4) yes
C26 C27 H25 119.5(2) no
C28 C27 H25 120.2(2) no
C27 C28 C29 119.8(4) yes
C27 C28 H26 119.7(2) no
C29 C28 H26 120.6(2) no
C24 C29 C28 120.6(3) yes
C24 C29 H27 119.0(2) no
C28 C29 H27 120.4(2) no
O4 C30 N2 121.5(3) yes
O4 C30 C17 118.5(3) yes
N2 C30 C17 120.0(3) yes

loop_
_geom_bond_atom_site_label_1
_geom_bond_atom_site_label_2
_geom_bond_distance
_geom_bond_publ_flag
O1 C15 1.248(4) yes
O2 C4 1.221(4) yes
O3 C7 1.430(4) yes
O3 H15 0.84(4) no
O4 C30 1.237(4) yes
O5 C19 1.211(4) yes
O6 C22 1.431(4) yes
O6 H30 0.86(4) no
N1 C15 1.330(4) yes
N1 H13 0.90002(8) no
N1 H14 0.90000(7) no
N2 C30 1.339(4) yes
N2 H28 0.89997(6) no
N2 H29 0.89999(6) no
C1 C2 1.335(4) yes
C1 C7 1.529(4) yes
C1 C9 1.481(4) yes
C2 C3 1.513(4) yes
C2 C15 1.502(4) yes
C3 C8 1.536(4) yes
C3 H1 0.95007(7) no
C3 H2 0.94992(7) no
C4 C5 1.512(5) yes
C4 C8 1.518(4) yes
C5 C6 1.532(4) yes
C5 H4 0.94988(6) no
C5 H5 0.95008(6) no
C6 C7 1.535(4) yes
C6 H6 0.94999(6) no
C6 H7 0.95006(7) no
C7 C8 1.535(4) yes
C8 H3 0.94992(7) no
C9 C10 1.404(5) yes
C9 C14 1.390(4) yes
C10 C11 1.388(5) yes
C10 H8 0.95001(6) no
C11 C12 1.377(5) yes
C11 H9 0.95000(6) no
C12 C13 1.380(5) yes
C12 H10 0.95001(6) no
C13 C14 1.395(5) yes
C13 H11 0.94991(6) no
C14 H12 0.94990(6) no
C16 C17 1.333(4) yes
C16 C22 1.540(5) yes
C16 C24 1.483(4) yes
C17 C18 1.509(4) yes
C17 C30 1.496(5) yes
C18 C23 1.529(4) yes
C18 H16 0.95001(7) no
C18 H17 0.95006(6) no
C19 C20 1.514(5) yes
C19 C23 1.524(5) yes
C20 C21 1.526(4) yes
C20 H18 0.94991(7) no
C20 H19 0.950 no
C21 C22 1.530(4) yes
C21 H20 0.95011(5) no
C21 H21 0.94988(8) no
C22 C23 1.530(4) yes
C23 H22 0.94998(7) no
C24 C25 1.380(4) yes
C24 C29 1.390(5) yes
C25 C26 1.394(5) yes
C25 H23 0.94996(5) no
C26 C27 1.380(5) yes
C26 H24 0.94998(9) no
C27 C28 1.373(5) yes
C27 H25 0.95003(5) no
C28 C29 1.388(5) yes
C28 H26 0.95009(5) no
C29 H27 0.95001(9) no

loop_
_geom_contact_atom_site_label_1
_geom_contact_atom_site_label_2
_geom_contact_site_symmetry_2
_geom_contact_distance
_geom_contact_publ_flag
O1 O2 4_456 3.434(3) yes
O1 O4 2_656 3.500(3) yes
O1 N1 . 2.254(3) yes
O1 N1 4_456 2.906(3) yes
O1 N2 2_656 2.904(4) yes
O1 C1 . 3.093(4) yes
O1 C2 . 2.396(4) yes
O1 C2 4_456 3.522(4) yes
O1 C3 . 3.547(4) yes
O1 C3 4_456 3.392(4) yes
O1 C9 . 3.277(4) yes
O1 C10 . 3.362(4) yes
O1 C15 . 1.248(4) yes
O1 H1 4_456 2.627(4) no
O1 H2 . 3.555(4) no
O1 H8 . 3.231(4) no
O1 H13 . 3.055(3) no
O1 H13 4_456 2.011(3) no
O1 H14 . 2.456(3) no
O1 H14 4_456 3.492(3) no
O1 H28 2_656 2.074(4) no
O1 H29 2_656 3.513(4) no
O1 H30 . 3.28(4) no
O2 N1 4_556 3.099(4) yes
O2 C3 . 3.064(4) yes
O2 C4 . 1.221(4) yes
O2 C5 . 2.426(4) yes
O2 C6 . 3.586(4) yes
O2 C8 . 2.438(4) yes
O2 C19 1_655 3.146(4) yes
O2 C20 1_655 3.268(4) yes
O2 C21 1_655 3.305(4) yes
O2 C23 1_655 3.312(4) yes
O2 H1 . 2.697(4) no
O2 H3 . 2.747(4) no
O2 H4 . 2.795(4) no
O2 H5 . 2.637(4) no
O2 H7 8_555 3.319(4) no
O2 H11 1_655 3.435(4) no
O2 H12 1_655 3.530(4) no
O2 H14 4_556 2.258(4) no
O2 H19 1_655 2.930(4) no
O2 H21 1_655 2.711(4) no
O2 H22 1_655 2.801(4) no
O3 O6 . 2.790(4) yes
O3 C1 . 2.437(4) yes
O3 C2 . 3.278(4) yes
O3 C3 . 3.377(4) yes
O3 C6 . 2.382(4) yes
O3 C7 . 1.430(4) yes
O3 C8 . 2.504(4) yes
O3 C9 . 3.200(4) yes
O3 C14 . 3.150(4) yes
O3 C21 . 3.517(4) yes
O3 H2 . 3.554(4) no
O3 H3 . 2.541(4) no
O3 H5 8_455 3.229(4) no
O3 H6 . 2.776(4) no
O3 H7 . 2.427(4) no
O3 H12 . 2.495(4) no
O3 H15 . 0.84(4) no
O3 H19 8_555 3.184(4) no
O3 H20 . 3.335(4) no
O3 H21 . 3.116(4) no
O3 H30 . 3.28(4) no
O4 O6 2_656 2.739(3) yes
O4 N2 . 2.248(4) yes
O4 C3 2_656 3.314(4) yes
O4 C16 2_656 3.221(4) yes
O4 C17 . 2.352(4) yes
O4 C17 2_656 3.357(4) yes
O4 C18 . 2.810(4) yes
O4 C22 2_656 3.449(4) yes
O4 C25 2_656 3.397(4) yes
O4 C30 . 1.237(4) yes
O4 H2 2_656 2.458(4) no
O4 H10 3_545 3.449(4) no
O4 H16 . 2.753(4) no
O4 H17 . 2.845(4) no
O4 H17 2_656 3.314(4) no
O4 H23 2_656 2.594(4) no
O4 H28 . 2.455(4) no
O4 H29 . 3.047(4) no
O4 H30 2_656 1.89(4) no
O5 C3 1_455 3.266(4) yes
O5 C8 1_455 3.267(4) yes
O5 C18 . 2.959(4) yes
O5 C19 . 1.211(4) yes
O5 C20 . 2.424(4) yes
O5 C21 . 3.592(4) yes
O5 C22 . 3.555(4) yes
O5 C23 . 2.423(4) yes
O5 C25 1_455 3.429(4) yes
O5 C26 1_455 3.289(5) yes
O5 H1 1_455 3.296(4) no
O5 H2 1_455 2.867(4) no
O5 H3 1_455 2.656(4) no
O5 H9 3_545 3.179(5) no
O5 H10 3_545 3.376(5) no
O5 H16 . 2.568(4) no
O5 H18 . 2.738(4) no
O5 H19 . 2.691(4) no
O5 H22 . 2.798(4) no
O5 H23 1_455 2.888(4) no
O5 H24 1_455 2.591(5) no
O6 C1 . 3.392(4) yes
O6 C2 . 3.466(4) yes
O6 C7 . 3.515(4) yes
O6 C16 . 2.444(4) yes
O6 C17 . 3.272(4) yes
O6 C18 . 3.328(4) yes
O6 C21 . 2.384(4) yes
O6 C22 . 1.431(4) yes
O6 C23 . 2.512(4) yes
O6 C24 . 3.199(4) yes
O6 C25 . 3.466(4) yes
O6 C30 2_656 3.584(5) yes
O6 H2 . 3.327(4) no
O6 H12 . 3.490(4) no
O6 H13 4_456 3.409(4) no
O6 H14 4_456 3.417(4) no
O6 H15 . 1.96(4) no
O6 H17 . 3.435(4) no
O6 H20 . 2.759(4) no
O6 H21 . 2.444(4) no
O6 H22 . 2.591(4) no
O6 H23 . 3.104(4) no
O6 H28 2_656 3.504(4) no
O6 H30 . 0.86(4) no
N1 C1 . 3.507(4) yes
N1 C2 . 2.418(4) yes
N1 C3 . 3.172(4) yes
N1 C9 4_556 3.492(4) yes
N1 C13 4_556 3.450(4) yes
N1 C14 4_556 3.326(4) yes
N1 C15 . 1.330(4) yes
N1 H1 . 2.997(4) no
N1 H2 . 3.508(4) no
N1 H8 . 3.058(4) no
N1 H13 . 0.90002(8) no
N1 H14 . 0.90000(7) no
N1 H22 4_556 2.978(4) no
N1 H28 3_655 3.559(4) no
N2 C16 . 3.025(4) yes
N2 C17 . 2.455(4) yes
N2 C24 . 3.006(4) yes
N2 C29 . 3.247(5) yes
N2 C30 . 1.339(4) yes
N2 H4 3_645 3.211(5) no
N2 H8 3_645 3.427(5) no
N2 H10 3_545 3.124(5) no
N2 H17 2_656 2.870(4) no
N2 H27 . 3.396(5) no
N2 H28 . 0.89997(6) no
N2 H29 . 0.89999(6) no
N2 H30 2_656 3.14(4) no
C1 C2 . 1.335(4) yes
C1 C3 . 2.383(5) yes
C1 C4 . 3.207(5) yes
C1 C5 . 3.194(5) yes
C1 C6 . 2.588(5) yes
C1 C7 . 1.529(4) yes
C1 C8 . 2.392(5) yes
C1 C9 . 1.481(4) yes
C1 C10 . 2.505(5) yes
C1 C14 . 2.507(5) yes
C1 C15 . 2.519(5) yes
C1 H1 . 3.044(5) no
C1 H2 . 2.960(5) no
C1 H3 . 3.151(5) no
C1 H4 . 3.169(5) no
C1 H6 . 2.657(5) no
C1 H7 . 3.370(5) no
C1 H8 . 2.660(5) no
C1 H12 . 2.660(5) no
C1 H13 4_456 3.567(4) no
C1 H15 . 2.51(4) no
C1 H30 . 3.49(4) no
C2 C3 . 1.513(4) yes
C2 C4 . 3.259(5) yes
C2 C6 . 3.568(5) yes
C2 C7 . 2.359(5) yes
C2 C8 . 2.374(5) yes
C2 C9 . 2.507(5) yes
C2 C10 . 3.094(5) yes
C2 C15 . 1.502(4) yes
C2 H1 . 2.058(4) no
C2 H2 . 2.049(5) no
C2 H3 . 3.126(5) no
C2 H8 . 2.890(5) no
C2 H13 . 2.527(4) no
C2 H13 4_456 3.598(4) no
C2 H14 . 3.249(4) no
C2 H15 . 3.15(4) no
C2 H30 . 3.23(4) no
C3 C4 . 2.527(5) yes
C3 C5 . 3.581(5) yes
C3 C7 . 2.478(5) yes
C3 C8 . 1.536(4) yes
C3 C15 . 2.627(5) yes
C3 H1 . 0.95007(7) no
C3 H2 . 0.94992(7) no
C3 H3 . 2.080(4) no
C3 H13 . 2.992(4) no
C3 H15 . 3.30(4) no
C3 H30 . 3.38(4) no
C4 C5 . 1.512(5) yes
C4 C6 . 2.416(5) yes
C4 C7 . 2.422(5) yes
C4 C8 . 1.518(4) yes
C4 H1 . 2.520(5) no
C4 H2 . 3.286(5) no
C4 H3 . 2.049(5) no
C4 H4 . 2.049(5) no
C4 H5 . 2.039(5) no
C4 H6 . 3.196(5) no
C4 H7 . 2.846(5) no
C4 H14 4_556 3.228(4) no
C4 H19 1_655 3.220(5) no
C5 C6 . 1.532(4) yes
C5 C7 . 2.429(5) yes
C5 C8 . 2.478(5) yes
C5 C28 3_655 3.514(5) yes
C5 H3 . 3.079(5) no
C5 H4 . 0.94988(6) no
C5 H5 . 0.95008(6) no
C5 H6 . 2.072(4) no
C5 H7 . 2.068(5) no
C5 H11 1_655 3.516(5) no
C5 H12 8_555 3.258(5) no
C5 H26 3_655 3.156(5) no
C6 C7 . 1.535(4) yes
C6 C8 . 2.455(5) yes
C6 C9 . 3.226(5) yes
C6 C14 . 3.594(5) yes
C6 H3 . 2.935(5) no
C6 H4 . 2.067(5) no
C6 H5 . 2.076(4) no
C6 H5 8_455 3.234(5) no
C6 H6 . 0.94999(6) no
C6 H7 . 0.95006(7) no
C6 H11 8_555 3.305(5) no
C6 H12 . 3.390(5) no
C6 H12 8_555 3.153(5) no
C6 H15 . 3.13(4) no
C6 H25 3_655 3.567(5) no
C6 H26 3_655 3.464(5) no
C7 C8 . 1.535(4) yes
C7 C9 . 2.651(5) yes
C7 C14 . 3.175(5) yes
C7 H1 . 3.198(5) no
C7 H2 . 3.007(5) no
C7 H3 . 2.072(4) no
C7 H4 . 2.856(5) no
C7 H5 . 3.214(5) no
C7 H6 . 2.065(5) no
C7 H7 . 2.072(4) no
C7 H12 . 2.908(5) no
C7 H15 . 1.91(4) no
C8 C19 1_655 3.544(5) yes
C8 H1 . 2.072(4) no
C8 H2 . 2.094(4) no
C8 H3 . 0.94992(7) no
C8 H4 . 3.002(5) no
C8 H5 . 3.187(5) no
C8 H6 . 3.238(5) no
C8 H7 . 2.863(5) no
C8 H15 . 2.77(4) no
C8 H19 1_655 3.436(5) no
C9 C10 . 1.404(5) yes
C9 C11 . 2.430(5) yes
C9 C12 . 2.799(5) yes
C9 C13 . 2.424(5) yes
C9 C14 . 1.390(4) yes
C9 C15 . 3.068(5) yes
C9 H6 . 2.828(5) no
C9 H8 . 2.046(5) no
C9 H9 . 3.288(5) no
C9 H11 . 3.278(5) no
C9 H12 . 2.027(5) no
C9 H13 4_456 3.077(4) no
C9 H14 4_456 3.417(4) no
C9 H15 . 3.27(4) no
C10 C11 . 1.388(5) yes
C10 C12 . 2.394(5) yes
C10 C13 . 2.766(5) yes
C10 C14 . 2.394(5) yes
C10 C15 . 3.132(5) yes
C10 H1 4_456 3.443(5) no
C10 H8 . 0.95001(6) no
C10 H9 . 2.041(5) no
C10 H10 . 3.254(5) no
C10 H12 . 3.252(5) no
C10 H13 4_456 3.332(4) no
C10 H17 4_556 3.549(5) no
C11 C12 . 1.377(5) yes
C11 C13 . 2.391(5) yes
C11 C14 . 2.769(5) yes
C11 C26 3_655 3.467(5) yes
C11 H1 4_456 3.492(5) no
C11 H8 . 2.033(5) no
C11 H9 . 0.95000(6) no
C11 H10 . 2.028(5) no
C11 H11 . 3.248(5) no
C11 H16 3_555 3.532(5) no
C11 H24 3_655 3.052(5) no
C12 C13 . 1.380(5) yes
C12 C14 . 2.402(5) yes
C12 C30 3_555 3.514(5) yes
C12 H8 . 3.249(5) no
C12 H9 . 2.022(5) no
C12 H10 . 0.95001(6) no
C12 H11 . 2.030(5) no
C12 H12 . 3.259(6) no
C12 H16 3_555 3.597(5) no
C12 H24 3_655 3.179(5) no
C12 H26 6_655 3.271(5) no
C13 C14 . 1.395(5) yes
C13 H7 8_455 3.447(5) no
C13 H9 . 3.245(5) no
C13 H10 . 2.025(5) no
C13 H11 . 0.94991(6) no
C13 H12 . 2.044(5) no
C13 H14 4_456 3.049(4) no
C13 H25 6_655 3.593(5) no
C13 H26 6_655 2.778(5) no
C14 H5 8_455 3.156(5) no
C14 H6 . 3.059(5) no
C14 H7 8_455 3.222(5) no
C14 H8 . 3.253(5) no
C14 H10 . 3.258(5) no
C14 H11 . 2.043(4) no
C14 H12 . 0.94990(6) no
C14 H13 4_456 3.261(4) no
C14 H14 4_456 2.923(4) no
C14 H15 . 3.21(4) no
C14 H26 6_655 3.346(5) no
C15 H1 . 2.872(5) no
C15 H1 4_456 3.352(5) no
C15 H2 . 2.872(5) no
C15 H8 . 2.753(5) no
C15 H13 . 1.944(4) no
C15 H13 4_456 3.031(4) no
C15 H14 . 1.943(4) no
C15 H28 2_656 2.935(5) no
C15 H30 . 3.60(4) no
C16 C17 . 1.333(4) yes
C16 C18 . 2.371(5) yes
C16 C19 . 3.096(5) yes
C16 C20 . 3.168(5) yes
C16 C21 . 2.590(5) yes
C16 C22 . 1.540(5) yes
C16 C23 . 2.375(5) yes
C16 C24 . 1.483(4) yes
C16 C25 . 2.523(5) yes
C16 C29 . 2.454(5) yes
C16 C30 . 2.559(5) yes
C16 H10 3_545 3.362(5) no
C16 H16 . 3.059(5) no
C16 H17 . 2.920(5) no
C16 H18 . 3.178(5) no
C16 H20 . 2.678(5) no
C16 H21 . 3.378(5) no
C16 H22 . 3.172(5) no
C16 H23 . 2.698(5) no
C16 H27 . 2.579(5) no
C16 H29 . 2.734(4) no
C16 H30 . 2.47(4) no
C17 C18 . 1.509(4) yes
C17 C19 . 3.144(5) yes
C17 C21 . 3.576(5) yes
C17 C22 . 2.366(5) yes
C17 C23 . 2.357(5) yes
C17 C24 . 2.527(5) yes
C17 C25 . 3.467(5) yes
C17 C29 . 3.305(5) yes
C17 C30 . 1.496(5) yes
C17 C30 2_656 3.510(5) yes
C17 H10 3_545 2.838(5) no
C17 H16 . 2.056(5) no
C17 H17 . 2.049(4) no
C17 H17 2_656 3.469(5) no
C17 H22 . 3.149(5) no
C17 H23 . 3.536(5) no
C17 H27 . 3.261(5) no
C17 H28 . 3.278(4) no
C17 H29 . 2.584(4) no
C17 H30 . 3.09(4) no
C18 C19 . 2.515(5) yes
C18 C22 . 2.467(5) yes
C18 C23 . 1.529(4) yes
C18 C30 . 2.570(5) yes
C18 C30 2_656 3.594(5) yes
C18 H8 4_456 3.464(5) no
C18 H9 4_456 3.316(5) no
C18 H10 3_545 3.356(5) no
C18 H16 . 0.95001(7) no
C18 H17 . 0.95006(6) no
C18 H22 . 2.082(5) no
C18 H23 2_656 3.589(5) no
C18 H30 . 3.21(4) no
C19 C20 . 1.514(5) yes
C19 C21 . 2.419(5) yes
C19 C22 . 2.397(5) yes
C19 C23 . 1.524(5) yes
C19 H1 1_455 3.549(5) no
C19 H3 1_455 3.026(5) no
C19 H10 3_545 3.401(5) no
C19 H16 . 2.533(5) no
C19 H17 . 3.304(5) no
C19 H18 . 2.051(5) no
C19 H19 . 2.043(5) no
C19 H20 . 3.186(5) no
C19 H21 . 2.872(5) no
C19 H22 . 2.062(5) no
C19 H24 1_455 3.367(5) no
C20 C21 . 1.526(4) yes
C20 C22 . 2.423(5) yes
C20 C23 . 2.492(5) yes
C20 H3 1_455 3.377(5) no
C20 H18 . 0.94991(7) no
C20 H19 . 0.950 no
C20 H20 . 2.071(5) no
C20 H21 . 2.054(5) no
C20 H22 . 3.044(5) no
C20 H27 . 3.406(5) no
C21 C22 . 1.530(4) yes
C21 C23 . 2.454(5) yes
C21 C24 . 3.180(5) yes
C21 C29 . 3.566(5) yes
C21 H15 . 2.91(4) no
C21 H18 . 2.053(5) no
C21 H19 . 2.071(4) no
C21 H20 . 0.95011(5) no
C21 H21 . 0.94988(8) no
C21 H22 . 2.904(5) no
C21 H27 . 3.386(5) no
C21 H30 . 3.14(4) no
C22 C23 . 1.530(4) yes
C22 C24 . 2.640(5) yes
C22 C25 . 3.463(5) yes
C22 C29 . 3.511(5) yes
C22 H15 . 2.93(4) no
C22 H16 . 3.217(5) no
C22 H17 . 2.950(5) no
C22 H18 . 2.879(5) no
C22 H19 . 3.191(5) no
C22 H20 . 2.066(5) no
C22 H21 . 2.064(5) no
C22 H22 . 2.079(5) no
C22 H23 . 3.438(5) no
C22 H27 . 3.500(5) no
C22 H30 . 1.91(4) no
C23 H8 4_456 3.529(5) no
C23 H14 4_456 3.522(4) no
C23 H16 . 2.069(4) no
C23 H17 . 2.084(4) no
C23 H18 . 3.069(5) no
C23 H19 . 3.159(5) no
C23 H20 . 3.246(5) no
C23 H21 . 2.844(5) no
C23 H22 . 0.94998(7) no
C23 H30 . 2.79(4) no
C24 C25 . 1.380(4) yes
C24 C26 . 2.404(5) yes
C24 C27 . 2.778(5) yes
C24 C28 . 2.413(5) yes
C24 C29 . 1.390(5) yes
C24 C30 . 3.188(5) yes
C24 H20 . 2.789(5) no
C24 H23 . 2.025(5) no
C24 H24 . 3.262(5) no
C24 H26 . 3.273(5) no
C24 H27 . 2.029(5) no
C24 H29 . 2.336(4) no
C24 H30 . 3.23(4) no
C25 C26 . 1.394(5) yes
C25 C27 . 2.403(5) yes
C25 C28 . 2.769(5) yes
C25 C29 . 2.389(5) yes
C25 H17 2_656 3.369(5) no
C25 H23 . 0.94996(5) no
C25 H24 . 2.045(5) no
C25 H25 . 3.258(5) no
C25 H27 . 3.242(5) no
C25 H29 . 2.958(5) no
C25 H30 . 3.31(4) no
C26 C27 . 1.380(5) yes
C26 C28 . 2.386(5) yes
C26 C29 . 2.757(5) yes
C26 H9 3_645 3.538(5) no
C26 H18 8_555 3.491(5) no
C26 H23 . 2.046(5) no
C26 H24 . 0.94998(9) no
C26 H25 . 2.024(5) no
C26 H26 . 3.241(5) no
C26 H27 8_555 3.413(5) no
C26 H29 . 3.500(4) no
C27 C28 . 1.373(5) yes
C27 C29 . 2.389(5) yes
C27 C29 8_555 3.496(5) yes
C27 H4 3_645 3.531(5) no
C27 H6 3_645 3.062(5) no
C27 H11 6_645 3.418(5) no
C27 H18 8_555 3.166(5) no
C27 H23 . 3.261(5) no
C27 H24 . 2.025(5) no
C27 H25 . 0.95003(5) no
C27 H26 . 2.020(5) no
C27 H26 8_555 3.311(5) no
C27 H27 . 3.248(5) no
C27 H27 8_555 2.775(5) no
C27 H29 . 3.525(4) no
C28 C29 . 1.388(5) yes
C28 H4 3_645 2.952(5) no
C28 H5 3_645 3.481(5) no
C28 H6 3_645 3.225(5) no
C28 H11 6_645 3.304(5) no
C28 H18 8_555 3.266(5) no
C28 H24 . 3.239(5) no
C28 H24 8_455 3.525(5) no
C28 H25 . 2.025(5) no
C28 H25 8_455 3.008(5) no
C28 H26 . 0.95009(5) no
C28 H27 . 2.041(5) no
C28 H29 . 3.067(5) no
C29 H4 3_645 3.353(5) no
C29 H18 . 3.415(5) no
C29 H20 . 2.990(5) no
C29 H23 . 3.246(5) no
C29 H25 . 3.249(5) no
C29 H25 8_455 2.860(5) no
C29 H26 . 2.042(5) no
C29 H27 . 0.95001(9) no
C29 H29 . 2.432(5) no
C30 H2 2_656 3.482(5) no
C30 H10 3_545 2.854(5) no
C30 H16 . 2.748(5) no
C30 H17 . 2.871(5) no
C30 H17 2_656 2.931(5) no
C30 H28 . 1.953(4) no
C30 H29 . 1.949(4) no
C30 H30 2_656 2.75(4) no
H1 H2 . 1.5512(1) no
H1 H3 . 2.619(4) no
H1 H8 4_556 3.377(5) no
H1 H9 4_556 3.471(5) no
H1 H13 . 2.584(4) no
H1 H14 4_556 3.364(4) no
H1 H22 1_655 3.112(5) no
H2 H3 . 2.267(4) no
H2 H9 4_556 3.461(5) no
H2 H13 . 3.478(4) no
H2 H15 . 3.28(4) no
H2 H23 . 2.939(5) no
H2 H30 . 2.81(4) no
H3 H7 . 3.058(5) no
H3 H15 . 2.76(4) no
H3 H19 1_655 2.807(5) no
H3 H20 8_555 3.598(5) no
H3 H23 . 3.251(5) no
H4 H5 . 1.55116(9) no
H4 H6 . 2.247(4) no
H4 H7 . 2.790(5) no
H4 H11 1_655 3.231(5) no
H4 H26 3_655 2.821(5) no
H4 H27 3_655 3.495(5) no
H4 H28 3_655 3.117(5) no
H4 H29 3_655 2.714(5) no
H5 H6 . 2.572(4) no
H5 H6 8_555 2.771(5) no
H5 H7 . 2.252(4) no
H5 H7 8_555 2.986(5) no
H5 H11 1_655 3.127(5) no
H5 H11 8_555 3.578(5) no
H5 H12 8_555 2.590(5) no
H5 H25 6_755 3.529(5) no
H5 H26 3_655 2.911(5) no
H6 H7 . 1.55124(9) no
H6 H11 8_555 2.918(5) no
H6 H12 . 2.993(4) no
H6 H12 8_555 3.451(5) no
H6 H15 . 3.48(4) no
H6 H25 3_655 2.666(5) no
H6 H26 3_655 3.011(5) no
H7 H11 8_555 2.949(5) no
H7 H12 8_555 2.487(5) no
H7 H15 . 3.25(4) no
H7 H21 8_555 2.823(5) no
H8 H9 . 2.339(5) no
H8 H13 . 3.242(4) no
H8 H14 . 3.496(4) no
H8 H17 4_556 2.885(5) no
H8 H22 4_556 2.835(5) no
H8 H28 3_655 3.132(5) no
H8 H29 3_655 3.338(5) no
H9 H10 . 2.323(5) no
H9 H16 3_555 2.852(5) no
H9 H16 4_556 2.853(5) no
H9 H17 4_556 3.084(5) no
H9 H22 4_556 3.569(5) no
H9 H24 3_655 3.105(5) no
H10 H11 . 2.325(5) no
H10 H16 3_555 2.991(5) no
H10 H18 3_555 3.247(5) no
H10 H24 3_655 3.328(5) no
H10 H26 6_655 3.444(5) no
H10 H27 3_555 2.909(5) no
H10 H29 3_555 3.204(5) no
H11 H12 . 2.348(5) no
H11 H14 4_456 3.264(4) no
H11 H25 6_655 2.858(5) no
H11 H26 6_655 2.607(5) no
H11 H27 3_555 3.178(5) no
H12 H14 4_456 3.070(4) no
H12 H15 . 2.55(4) no
H12 H21 . 3.062(5) no
H12 H26 6_655 3.552(5) no
H13 H14 . 1.5588(1) no
H13 H22 4_556 3.217(4) no
H13 H28 3_655 2.919(4) no
H13 H30 4_556 3.45(4) no
H14 H21 4_556 3.581(5) no
H14 H22 4_556 2.676(4) no
H15 H19 8_555 3.44(4) no
H15 H20 . 2.85(4) no
H15 H21 . 2.60(4) no
H15 H23 . 3.53(4) no
H15 H30 . 2.49(5) no
H16 H17 . 1.55120(9) no
H16 H22 . 2.583(5) no
H16 H23 2_656 3.423(5) no
H17 H22 . 2.284(4) no
H17 H23 2_656 3.023(5) no
H17 H28 2_656 3.087(4) no
H17 H29 2_656 3.083(4) no
H17 H30 . 3.13(4) no
H18 H19 . 1.55124(12) no
H18 H20 . 2.226(4) no
H18 H21 . 2.761(5) no
H18 H24 1_455 3.290(5) no
H18 H25 8_455 3.420(5) no
H18 H26 8_455 3.525(5) no
H18 H27 . 2.723(5) no
H19 H20 . 2.589(5) no
H19 H20 8_455 3.082(5) no
H19 H21 . 2.227(4) no
H19 H22 . 3.509(5) no
H20 H21 . 1.55127(11) no
H20 H27 . 2.921(5) no
H20 H30 . 3.46(4) no
H21 H22 . 3.000(5) no
H21 H30 . 3.29(4) no
H22 H30 . 2.86(4) no
H23 H24 . 2.354(5) no
H23 H29 . 3.471(5) no
H23 H30 . 2.76(4) no
H24 H25 . 2.319(5) no
H24 H26 8_555 3.146(5) no
H24 H27 8_555 3.347(5) no
H25 H26 . 2.322(5) no
H25 H26 8_555 2.516(5) no
H25 H27 8_555 2.204(5) no
H26 H27 . 2.352(5) no
H27 H29 . 2.709(5) no
H28 H29 . 1.5589(1) no
H28 H30 2_656 2.87(4) no

loop_
_geom_torsion_atom_site_label_1
_geom_torsion_atom_site_label_2
_geom_torsion_atom_site_label_3
_geom_torsion_atom_site_label_4
_geom_torsion
_geom_torsion_publ_flag
C7 C1 C2 C3 4.1(1) yes
C7 C1 C2 C15 -169.6(0) yes
C9 C1 C2 C3 -178.4(0) yes
C9 C1 C2 C15 7.9(1) yes
C2 C1 C7 O3 109.3(1) yes
C2 C1 C7 C6 -129.2(0) yes
C2 C1 C7 C8 -14.3(1) yes
C9 C1 C7 O3 -68.3(1) yes
C9 C1 C7 C6 53.3(1) yes
C9 C1 C7 C8 168.2(0) yes
C2 C1 C9 C10 43.4(1) yes
C2 C1 C9 C14 -136.1(1) yes
C7 C1 C9 C10 -139.5(1) yes
C7 C1 C9 C14 41.1(1) yes
C1 C2 C3 C8 7.9(1) yes
C15 C2 C3 C8 -178.2(0) yes
C1 C2 C15 O1 57.8(1) yes
C1 C2 C15 N1 -123.6(1) yes
C3 C2 C15 O1 -115.4(1) yes
C3 C2 C15 N1 63.2(1) yes
C2 C3 C8 C4 98.3(1) yes
C2 C3 C8 C7 -16.5(1) yes
O2 C4 C5 C6 165.4(0) yes
C8 C4 C5 C6 -15.3(1) yes
O2 C4 C8 C3 59.5(1) yes
O2 C4 C8 C7 175.9(0) yes
C5 C4 C8 C3 -119.8(0) yes
C5 C4 C8 C7 -3.4(1) yes
C4 C5 C6 C7 27.9(1) yes
C5 C6 C7 O3 -154.0(0) yes
C5 C6 C7 C1 82.3(1) yes
C5 C6 C7 C8 -30.5(1) yes
O3 C7 C8 C3 -101.8(0) yes
O3 C7 C8 C4 139.0(0) yes
C1 C7 C8 C3 18.7(1) yes
C1 C7 C8 C4 -100.4(0) yes
C6 C7 C8 C3 140.0(0) yes
C6 C7 C8 C4 20.9(1) yes
C1 C9 C10 C11 -178.7(0) yes
C14 C9 C10 C11 0.8(1) yes
C1 C9 C14 C13 178.2(0) yes
C10 C9 C14 C13 -1.2(1) yes
C9 C10 C11 C12 -0.5(1) yes
C10 C11 C12 C13 0.6(1) yes
C11 C12 C13 C14 -1.0(1) yes
C12 C13 C14 C9 1.3(1) yes
C22 C16 C17 C18 2.0(1) yes
C22 C16 C17 C30 -176.0(0) yes
C24 C16 C17 C18 -179.5(0) yes
C24 C16 C17 C30 2.4(1) yes
C17 C16 C22 O6 107.9(1) yes
C17 C16 C22 C21 -130.4(1) yes
C17 C16 C22 C23 -15.8(1) yes
C24 C16 C22 O6 -70.6(1) yes
C24 C16 C22 C21 51.0(1) yes
C24 C16 C22 C23 165.7(0) yes
C17 C16 C24 C25 -95.5(1) yes
C17 C16 C24 C29 82.9(1) yes
C22 C16 C24 C25 82.8(1) yes
C22 C16 C24 C29 -98.9(1) yes
C16 C17 C18 C23 12.7(1) yes
C30 C17 C18 C23 -169.0(0) yes
C16 C17 C30 O4 164.9(1) yes
C16 C17 C30 N2 -13.6(1) yes
C18 C17 C30 O4 -13.1(1) yes
C18 C17 C30 N2 168.4(0) yes
C17 C18 C23 C19 90.1(1) yes
C17 C18 C23 C22 -22.3(1) yes
O5 C19 C20 C21 176.9(0) yes
C23 C19 C20 C21 -7.0(1) yes
O5 C19 C23 C18 49.2(1) yes
O5 C19 C23 C22 164.1(0) yes
C20 C19 C23 C18 -127.0(0) yes
C20 C19 C23 C22 -12.0(1) yes
C19 C20 C21 C22 23.3(1) yes
C20 C21 C22 O6 -156.5(0) yes
C20 C21 C22 C16 80.0(1) yes
C20 C21 C22 C23 -31.5(1) yes
O6 C22 C23 C18 -96.7(0) yes
O6 C22 C23 C19 145.9(0) yes
C16 C22 C23 C18 23.3(1) yes
C16 C22 C23 C19 -94.1(0) yes
C21 C22 C23 C18 144.0(0) yes
C21 C22 C23 C19 26.6(1) yes
C16 C24 C25 C26 175.3(0) yes
C29 C24 C25 C26 -3.0(1) yes
C16 C24 C29 C28 -175.0(0) yes
C25 C24 C29 C28 3.4(1) yes
C24 C25 C26 C27 -0.1(1) yes
C25 C26 C27 C28 3.0(1) yes
C26 C27 C28 C29 -2.6(1) yes
C27 C28 C29 C24 -0.6(1) yes
